data_2212144
loop_
_publ_author_name
'Van Hecke, Kristof'
'Nockemann, Peter'
'Binnemans, Koen'
'Van Meervelt, Luc'

_publ_section_title
;Di-\m-chloro-bis({2-[(2-hydroxyethyl)iminomethyl]phenolato-\k^3^<i>N</i>,<i>O</i>,<i>O</i>'}nickel(II))
 methanol solvate
;
_journal_coeditor_code DN2115
_journal_issue 2
_journal_name_full 'Acta Crystallographica Section E'
_journal_page_first m569
_journal_page_last m571
_journal_paper_doi 10.1107/S1600536807002292
_journal_volume 63
_journal_year 2007
_chemical_formula_iupac '[Ni2 Cl2 (C9 H10 N O2)2] , C H4 O'
_chemical_formula_moiety 'C18 H20 Cl2 N2 Ni2 O4 , C H4 O'
_chemical_formula_sum 'C19 H24 Cl2 N2 Ni2 O5'
_chemical_formula_weight 548.68
_chemical_name_systematic
;
Di-\m-chloro-bis({2-[(2-hydroxyethyl)iminomethyl]phenolato-
\k^3^N,O,O'}nickel(II)) methanol solvate
;
_space_group_IT_number 19
_symmetry_cell_setting orthorhombic
_symmetry_space_group_name_Hall 'P 2ac 2ab'
_symmetry_space_group_name_H-M 'P 21 21 21'
_atom_sites_solution_hydrogens geom
_atom_sites_solution_primary direct
_atom_sites_solution_secondary difmap
_audit_creation_method SHELXL97
_cell_angle_alpha 90.00
_cell_angle_beta 90.00
_cell_angle_gamma 90.00
_cell_formula_units_Z 4
_cell_length_a 9.6183(4)
_cell_length_b 11.7082(5)
_cell_length_c 19.6458(8)
_cell_measurement_reflns_used 4020
_cell_measurement_temperature 100(2)
_cell_measurement_theta_max 41.107
_cell_measurement_theta_min 0.174
_cell_volume 2212.37(16)
_computing_cell_refinement 'SAINT (Bruker, 1997)'
_computing_data_collection 'SMART (Bruker, 1997)'
_computing_data_reduction SAINT
_computing_molecular_graphics 'PLATON (Spek, 2003)'
_computing_publication_material PLATON
_computing_structure_refinement 'SHELXL97 (Sheldrick, 1997)'
_computing_structure_solution 'SHELXS97 (Sheldrick, 1997)'
_diffrn_ambient_temperature 100(2)
_diffrn_measured_fraction_theta_full 0.986
_diffrn_measured_fraction_theta_max 0.986
_diffrn_measurement_device_type 'Bruker SMART 6000'
_diffrn_measurement_method '\w and \f'
_diffrn_radiation_monochromator 'crossed Goebel mirrors'
_diffrn_radiation_source 'fine-focus sealed tube'
_diffrn_radiation_type CuK\a
_diffrn_radiation_wavelength 1.54178
_diffrn_reflns_av_R_equivalents 0.0756
_diffrn_reflns_av_sigmaI/netI 0.0394
_diffrn_reflns_limit_h_max 11
_diffrn_reflns_limit_h_min 0
_diffrn_reflns_limit_k_max 14
_diffrn_reflns_limit_k_min 0
_diffrn_reflns_limit_l_max 23
_diffrn_reflns_limit_l_min 0
_diffrn_reflns_number 17341
_diffrn_reflns_theta_full 71.28
_diffrn_reflns_theta_max 71.28
_diffrn_reflns_theta_min 4.40
_diffrn_standards_decay_% 0
_diffrn_standards_interval_count 0
_diffrn_standards_interval_time 0
_diffrn_standards_number 0
_exptl_absorpt_coefficient_mu 4.627
_exptl_absorpt_correction_T_max 0.498
_exptl_absorpt_correction_T_min 0.332
_exptl_absorpt_correction_type multi-scan
_exptl_absorpt_process_details '(SADABS; Bruker, 1997)'
_exptl_crystal_colour green
_exptl_crystal_density_diffrn 1.647
_exptl_crystal_density_method 'not measured'
_exptl_crystal_description plate
_exptl_crystal_F_000 1128
_exptl_crystal_size_max 0.3
_exptl_crystal_size_mid 0.3
_exptl_crystal_size_min 0.15
_refine_diff_density_max 0.827
_refine_diff_density_min -0.378
_refine_ls_abs_structure_details '(Flack, 1983), with how many Friedel pairs?'
_refine_ls_abs_structure_Flack 0.49(4)
_refine_ls_extinction_method none
_refine_ls_goodness_of_fit_ref 1.098
_refine_ls_hydrogen_treatment mixed
_refine_ls_matrix_type full
_refine_ls_number_parameters 280
_refine_ls_number_reflns 2421
_refine_ls_number_restraints 0
_refine_ls_restrained_S_all 1.098
_refine_ls_R_factor_all 0.0493
_refine_ls_R_factor_gt 0.0405
_refine_ls_shift/su_max 0.001
_refine_ls_shift/su_mean 0.000
_refine_ls_structure_factor_coef Fsqd
_refine_ls_weighting_details 'calc w = 1/[\s^2^(Fo^2^)+(0.0664P)^2^+0.2378P] where P=(Fo^2^+2Fc^2^)/3'
_refine_ls_weighting_scheme calc
_refine_ls_wR_factor_gt 0.0994
_refine_ls_wR_factor_ref 0.1038
_reflns_number_gt 2119
_reflns_number_total 2421
_reflns_threshold_expression I>2\s(I)
_cod_data_source_file dn2115.cif
_cod_data_source_block I
_cod_database_code 2212144
_cod_database_fobs_code 2212144

loop_
_symmetry_equiv_pos_as_xyz
'x, y, z'
'-x+1/2, -y, z+1/2'
'-x, y+1/2, -z+1/2'
'x+1/2, -y+1/2, -z'

loop_
_atom_site_type_symbol
_atom_site_label
_atom_site_fract_x
_atom_site_fract_y
_atom_site_fract_z
_atom_site_U_iso_or_equiv
_atom_site_adp_type
_atom_site_calc_flag
_atom_site_refinement_flags
_atom_site_occupancy
C C1 0.9858(6) 0.1551(6) 0.5909(3) 0.0239(12) Uani d . 1
C C2 1.0576(7) 0.2455(6) 0.5598(3) 0.0289(14) Uani d . 1
H H2 1.0294 0.3203 0.5681 0.035 Uiso calc R 1
C C3 1.1676(7) 0.2261(6) 0.5176(3) 0.0291(14) Uani d . 1
H H3 1.2124 0.2877 0.4973 0.035 Uiso calc R 1
C C4 1.2144(6) 0.1154(6) 0.5043(3) 0.0273(14) Uani d . 1
H H4 1.2887 0.1026 0.4750 0.033 Uiso calc R 1
C C5 1.1478(7) 0.0259(6) 0.5356(3) 0.0278(14) Uani d . 1
H H5 1.1789 -0.0481 0.5276 0.033 Uiso calc R 1
C C6 1.0329(6) 0.0430(5) 0.5797(3) 0.0221(12) Uani d . 1
C C7 0.9694(6) -0.0576(6) 0.6084(3) 0.0238(13) Uani d . 1
H H7 1.0084 -0.1279 0.5974 0.029 Uiso calc R 1
C C8 0.8041(7) -0.1675(5) 0.6719(3) 0.0268(13) Uani d . 1
H H8A 0.8773 -0.2238 0.6773 0.032 Uiso calc R 1
H H8B 0.7366 -0.1963 0.6394 0.032 Uiso calc R 1
C C9 0.7346(7) -0.1423(5) 0.7403(3) 0.0248(12) Uani d . 1
H H9A 0.6769 -0.2060 0.7544 0.030 Uiso calc R 1
H H9B 0.8040 -0.1284 0.7752 0.030 Uiso calc R 1
C C10 0.5685(6) 0.3076(5) 0.9087(3) 0.0218(12) Uani d . 1
C C11 0.4883(7) 0.2561(6) 0.9607(3) 0.0258(13) Uani d . 1
H H11 0.4945 0.1776 0.9672 0.031 Uiso calc R 1
C C12 0.4011(7) 0.3189(6) 1.0021(3) 0.0301(14) Uani d . 1
H H12 0.3495 0.2827 1.0359 0.036 Uiso calc R 1
C C13 0.3905(7) 0.4375(6) 0.9932(3) 0.0309(14) Uani d . 1
H H13 0.3341 0.4806 1.0218 0.037 Uiso calc R 1
C C14 0.4643(7) 0.4897(5) 0.9416(3) 0.0241(13) Uani d . 1
H H14 0.4542 0.5678 0.9348 0.029 Uiso calc R 1
C C15 0.5541(6) 0.4280(5) 0.8993(3) 0.0211(12) Uani d . 1
C C16 0.6269(6) 0.4890(5) 0.8461(3) 0.0221(12) Uani d . 1
H H16 0.6109 0.5672 0.8432 0.027 Uiso calc R 1
C C17 0.7755(7) 0.5214(5) 0.7519(3) 0.0254(13) Uani d . 1
H H17A 0.8586 0.5565 0.7705 0.030 Uiso calc R 1
H H17B 0.7116 0.5814 0.7385 0.030 Uiso calc R 1
C C18 0.8124(6) 0.4480(5) 0.6909(3) 0.0238(13) Uani d . 1
H H18A 0.7292 0.4256 0.6664 0.029 Uiso calc R 1
H H18B 0.8733 0.4891 0.6601 0.029 Uiso calc R 1
C C19 0.5969(8) -0.0528(6) 0.8940(3) 0.0327(15) Uani d . 1
H H19A 0.6948 -0.0650 0.8882 0.049 Uiso calc R 1
H H19B 0.5485 -0.1239 0.8883 0.049 Uiso calc R 1
H H19C 0.5795 -0.0234 0.9388 0.049 Uiso calc R 1
Cl Cl1 0.59492(13) 0.21032(11) 0.69991(7) 0.0223(3) Uani d . 1
Cl Cl2 0.89045(14) 0.12436(12) 0.80086(7) 0.0229(3) Uani d . 1
N N1 0.8623(5) -0.0576(5) 0.6484(3) 0.0245(11) Uani d . 1
N N2 0.7103(5) 0.4467(4) 0.8030(3) 0.0222(10) Uani d . 1
Ni Ni1 0.76067(9) 0.07531(7) 0.67939(4) 0.0117(2) Uani d . 1
Ni Ni2 0.76472(8) 0.28812(7) 0.79694(4) 0.0104(2) Uani d . 1
O O1 0.8742(5) 0.1795(4) 0.6300(2) 0.0255(9) Uani d . 1
O O2 0.6505(4) -0.0411(4) 0.7293(2) 0.0221(9) Uani d . 1
H H22 0.627(8) -0.016(6) 0.773(4) 0.026 Uiso d . 1
O O3 0.6531(5) 0.2418(4) 0.8723(2) 0.0243(9) Uani d . 1
O O4 0.8826(4) 0.3483(4) 0.7188(2) 0.0257(9) Uani d . 1
H H42 0.868(8) 0.292(7) 0.688(4) 0.031 Uiso d . 1
O O5 0.5489(5) 0.0273(4) 0.8445(2) 0.0277(9) Uani d . 1
H H5A 0.5618 0.0924 0.8584 0.042 Uiso calc R 1

loop_
_atom_site_aniso_label
_atom_site_aniso_U_11
_atom_site_aniso_U_22
_atom_site_aniso_U_33
_atom_site_aniso_U_12
_atom_site_aniso_U_13
_atom_site_aniso_U_23
C1 0.019(3) 0.032(3) 0.020(3) 0.005(3) 0.000(2) 0.001(2)
C2 0.030(3) 0.027(3) 0.029(3) 0.002(3) 0.002(3) 0.006(3)
C3 0.023(3) 0.040(4) 0.024(3) 0.002(3) -0.003(2) 0.009(3)
C4 0.016(3) 0.039(4) 0.027(3) 0.005(2) 0.004(2) -0.003(3)
C5 0.022(3) 0.037(4) 0.024(3) 0.003(3) 0.000(2) -0.004(3)
C6 0.022(3) 0.029(3) 0.015(3) 0.002(2) -0.001(2) 0.000(2)
C7 0.018(3) 0.031(3) 0.023(3) 0.002(3) 0.002(2) -0.008(3)
C8 0.028(3) 0.019(3) 0.034(3) 0.002(2) -0.001(3) -0.004(3)
C9 0.026(3) 0.018(3) 0.030(3) 0.002(3) 0.000(3) 0.003(2)
C10 0.018(3) 0.027(3) 0.021(3) 0.001(2) -0.002(2) 0.002(2)
C11 0.027(3) 0.026(3) 0.024(3) 0.006(3) 0.005(3) 0.002(3)
C12 0.032(3) 0.035(4) 0.023(3) 0.004(3) 0.006(3) 0.000(3)
C13 0.025(3) 0.038(4) 0.030(3) 0.008(3) 0.007(3) 0.000(3)
C14 0.028(3) 0.023(3) 0.021(3) 0.003(3) 0.002(2) -0.006(2)
C15 0.020(3) 0.021(3) 0.022(3) 0.000(2) 0.000(2) -0.001(2)
C16 0.015(3) 0.028(3) 0.023(3) 0.001(2) 0.000(2) -0.001(2)
C17 0.026(3) 0.025(3) 0.025(3) -0.001(3) 0.005(2) -0.003(2)
C18 0.025(3) 0.025(3) 0.022(3) -0.001(2) 0.000(2) 0.004(2)
C19 0.034(4) 0.031(4) 0.032(4) -0.003(3) 0.000(3) -0.003(3)
Cl1 0.0181(6) 0.0200(6) 0.0287(6) 0.0026(5) -0.0014(5) -0.0017(6)
Cl2 0.0200(6) 0.0211(6) 0.0276(7) 0.0039(5) -0.0005(5) -0.0004(5)
N1 0.021(2) 0.027(3) 0.025(3) 0.000(2) 0.002(2) -0.002(2)
N2 0.020(2) 0.023(2) 0.023(2) -0.0008(19) -0.0003(19) 0.002(2)
Ni1 0.0097(4) 0.0099(4) 0.0156(4) 0.0019(3) 0.0023(3) -0.0008(3)
Ni2 0.0091(4) 0.0089(4) 0.0132(4) 0.0008(3) 0.0021(3) 0.0000(3)
O1 0.026(2) 0.025(2) 0.025(2) 0.0060(18) 0.0076(18) 0.0010(17)
O2 0.022(2) 0.022(2) 0.023(2) 0.0039(17) -0.0001(16) -0.0039(17)
O3 0.026(2) 0.018(2) 0.028(2) 0.0050(17) -0.0018(17) -0.0009(17)
O4 0.021(2) 0.024(2) 0.032(2) 0.0002(18) 0.0021(18) -0.0030(18)
O5 0.029(2) 0.025(2) 0.029(2) -0.0008(19) 0.0030(18) 0.0047(19)

loop_
_atom_type_symbol
_atom_type_description
_atom_type_scat_dispersion_real
_atom_type_scat_dispersion_imag
_atom_type_scat_source
C C 0.0181 0.0091 'International Tables Vol C Tables 4.2.6.8 and 6.1.1.4'
H H 0.0000 0.0000 'International Tables Vol C Tables 4.2.6.8 and 6.1.1.4'
N N 0.0311 0.0180 'International Tables Vol C Tables 4.2.6.8 and 6.1.1.4'
O O 0.0492 0.0322 'International Tables Vol C Tables 4.2.6.8 and 6.1.1.4'
Ni Ni -3.0029 0.5091 'International Tables Vol C Tables 4.2.6.8 and 6.1.1.4'
Cl Cl 0.3639 0.7018 'International Tables Vol C Tables 4.2.6.8 and 6.1.1.4'

loop_
_geom_angle_atom_site_label_1
_geom_angle_atom_site_label_2
_geom_angle_atom_site_label_3
_geom_angle
O1 C1 C2 118.6(6)
O1 C1 C6 122.9(6)
C2 C1 C6 118.5(6)
C3 C2 C1 121.4(6)
C3 C2 H2 119.3
C1 C2 H2 119.3
C2 C3 C4 121.2(7)
C2 C3 H3 119.4
C4 C3 H3 119.4
C5 C4 C3 118.3(6)
C5 C4 H4 120.8
C3 C4 H4 120.8
C4 C5 C6 121.9(6)
C4 C5 H5 119.0
C6 C5 H5 119.0
C1 C6 C5 118.6(6)
C1 C6 C7 124.4(5)
C5 C6 C7 117.0(6)
N1 C7 C6 125.1(6)
N1 C7 H7 117.4
C6 C7 H7 117.4
N1 C8 C9 105.8(5)
N1 C8 H8A 110.6
C9 C8 H8A 110.6
N1 C8 H8B 110.6
C9 C8 H8B 110.6
H8A C8 H8B 108.7
O2 C9 C8 105.7(4)
O2 C9 H9A 110.6
C8 C9 H9A 110.6
O2 C9 H9B 110.6
C8 C9 H9B 110.6
H9A C9 H9B 108.7
O3 C10 C11 118.4(6)
O3 C10 C15 124.2(5)
C11 C10 C15 117.4(6)
C12 C11 C10 122.0(6)
C12 C11 H11 119.0
C10 C11 H11 119.0
C11 C12 C13 119.8(6)
C11 C12 H12 120.1
C13 C12 H12 120.1
C14 C13 C12 119.5(6)
C14 C13 H13 120.2
C12 C13 H13 120.2
C13 C14 C15 121.7(6)
C13 C14 H14 119.2
C15 C14 H14 119.2
C14 C15 C10 119.5(6)
C14 C15 C16 118.2(6)
C10 C15 C16 122.2(6)
N2 C16 C15 126.6(6)
N2 C16 H16 116.7
C15 C16 H16 116.7
N2 C17 C18 107.5(5)
N2 C17 H17A 110.2
C18 C17 H17A 110.2
N2 C17 H17B 110.2
C18 C17 H17B 110.2
H17A C17 H17B 108.5
O4 C18 C17 105.4(5)
O4 C18 H18A 110.7
C17 C18 H18A 110.7
O4 C18 H18B 110.7
C17 C18 H18B 110.7
H18A C18 H18B 108.8
O5 C19 H19A 109.5
O5 C19 H19B 109.5
H19A C19 H19B 109.5
O5 C19 H19C 109.5
H19A C19 H19C 109.5
H19B C19 H19C 109.5
Ni1 Cl1 Ni2 86.28(5)
C7 N1 C8 119.4(5)
C7 N1 Ni1 126.3(5)
C8 N1 Ni1 114.2(4)
C16 N2 C17 119.5(5)
C16 N2 Ni2 126.1(4)
C17 N2 Ni2 114.4(4)
O1 Ni1 N1 93.7(2)
O1 Ni1 O2 176.42(18)
N1 Ni1 O2 82.7(2)
O1 Ni1 Cl1 92.68(14)
N1 Ni1 Cl1 164.91(16)
O2 Ni1 Cl1 90.88(13)
O3 Ni2 N2 94.18(19)
O3 Ni2 O4 176.22(19)
N2 Ni2 O4 82.2(2)
O3 Ni2 Cl2 91.91(13)
N2 Ni2 Cl2 162.62(15)
O4 Ni2 Cl2 91.22(13)
O3 Ni2 Cl1 96.47(14)
N2 Ni2 Cl1 101.90(15)
O4 Ni2 Cl1 85.44(13)
Cl2 Ni2 Cl1 93.55(5)
C1 O1 Ni1 127.6(4)
C9 O2 Ni1 109.7(4)
C9 O2 H22 105(5)
Ni1 O2 H22 111(5)
C10 O3 Ni2 126.7(4)
C18 O4 Ni2 107.7(3)
C18 O4 H42 105(5)
Ni2 O4 H42 99(5)
C19 O5 H5A 109.5

loop_
_geom_bond_atom_site_label_1
_geom_bond_atom_site_label_2
_geom_bond_distance
C1 O1 1.351(7)
C1 C2 1.404(9)
C1 C6 1.406(9)
C2 C3 1.363(9)
C2 H2 0.9300
C3 C4 1.397(10)
C3 H3 0.9300
C4 C5 1.373(10)
C4 H4 0.9300
C5 C6 1.419(9)
C5 H5 0.9300
C6 C7 1.442(9)
C7 N1 1.295(8)
C7 H7 0.9300
C8 N1 1.477(8)
C8 C9 1.531(8)
C8 H8A 0.9700
C8 H8B 0.9700
C9 O2 1.450(7)
C9 H9A 0.9700
C9 H9B 0.9700
C10 O3 1.329(8)
C10 C11 1.416(9)
C10 C15 1.428(9)
C11 C12 1.380(9)
C11 H11 0.9300
C12 C13 1.404(10)
C12 H12 0.9300
C13 C14 1.380(9)
C13 H13 0.9300
C14 C15 1.400(8)
C14 H14 0.9300
C15 C16 1.447(8)
C16 N2 1.267(8)
C16 H16 0.9300
C17 N2 1.473(8)
C17 C18 1.516(8)
C17 H17A 0.9700
C17 H17B 0.9700
C18 O4 1.455(7)
C18 H18A 0.9700
C18 H18B 0.9700
C19 O5 1.428(8)
C19 H19A 0.9600
C19 H19B 0.9600
C19 H19C 0.9600
Cl1 Ni1 2.2809(15)
Cl1 Ni2 2.6704(16)
Cl2 Ni2 2.2681(15)
N1 Ni1 1.937(5)
N2 Ni2 1.932(5)
Ni1 O1 1.903(4)
Ni1 O2 1.986(4)
Ni2 O3 1.907(4)
Ni2 O4 2.034(5)
O2 H22 0.93(8)
O4 H42 0.90(8)
O5 H5A 0.8200

loop_
_geom_hbond_atom_site_label_D
_geom_hbond_atom_site_label_H
_geom_hbond_atom_site_label_A
_geom_hbond_distance_DH
_geom_hbond_distance_HA
_geom_hbond_distance_DA
_geom_hbond_angle_DHA
O2 H22 O5 0.93(8) 1.68(8) 2.591(6) 167(7)
O4 H42 O1 0.90(8) 1.75(8) 2.637(6) 169(7)
O5 H5A O3 0.82 1.98 2.758(6) 159.5
